data_2021272
loop_
_publ_author_name
'Duan, Fengxue'
'Liu, Xiaoting'
'Xu, Wei'
'Tao, Yanchun'
'Li, Bao'
'Wu, Lixin'

_publ_section_title
;
 Supramolecular interaction-induced assemblies of polyanions and
 2-aminopyridinium in two polyoxometalate-based hybrids
;
_journal_coeditor_code JR3004
_journal_issue 11
_journal_name_full 'Acta Crystallographica Section C'
_journal_page_first
;
;
_journal_paper_doi 10.1107/S2053229618012548
_journal_volume 74
_journal_year 2018
_chemical_formula_iupac '(C5 H7 N2)2 [Ni Mo6 O16 (C5 H9 O3)2 (O H)2], 4H2 O'
_chemical_formula_moiety '2(C5 H7 N2 +), C10 H20 Mo6 Ni O24 2-, 4(H2 O)'
_chemical_formula_sum 'C20 H42 Mo6 N4 Ni O28'
_chemical_formula_weight 1420.92
_space_group_crystal_system triclinic
_space_group_IT_number 2
_space_group_name_Hall '-P 1'
_space_group_name_H-M_alt 'P -1'
_symmetry_space_group_name_Hall '-P 1'
_symmetry_space_group_name_H-M 'P -1'
_atom_sites_solution_hydrogens mixed
_audit_creation_method SHELXL-2014/7
_cell_angle_alpha 85.653(5)
_cell_angle_beta 77.403(5)
_cell_angle_gamma 83.439(5)
_cell_formula_units_Z 1
_cell_length_a 9.1173(11)
_cell_length_b 10.3631(14)
_cell_length_c 10.7022(15)
_cell_measurement_reflns_used 9975
_cell_measurement_temperature 293(2)
_cell_measurement_theta_max 27.50
_cell_measurement_theta_min 3.13
_cell_volume 979.0(2)
_computing_cell_refinement
;
SAINT (Bruker, 2013)
;
_computing_data_collection
;
APEX2 (Bruker, 2013)
;
_computing_data_reduction
;
SAINT (Bruker, 2013)
;
_computing_molecular_graphics
;
SHELXTL (Sheldrick, 2008)
;
_computing_publication_material
;
SHELXTL (Sheldrick, 2008)
;
_computing_structure_refinement
;
SHELXL2014 (Sheldrick, 2015b)
;
_computing_structure_solution
;
SHELXT2014 (Sheldrick, 2015a)
;
_diffrn_ambient_temperature 293(2)
_diffrn_measured_fraction_theta_full 0.999
_diffrn_measured_fraction_theta_max 0.997
_diffrn_measurement_device_type 'D8 VENTURE PHOTON II'
_diffrn_measurement_method 'phi and omega scans'
_diffrn_radiation_type MoK\a
_diffrn_radiation_wavelength 0.71073
_diffrn_reflns_av_R_equivalents 0.0331
_diffrn_reflns_av_unetI/netI 0.0202
_diffrn_reflns_limit_h_max 11
_diffrn_reflns_limit_h_min -11
_diffrn_reflns_limit_k_max 13
_diffrn_reflns_limit_k_min -13
_diffrn_reflns_limit_l_max 13
_diffrn_reflns_limit_l_min -13
_diffrn_reflns_number 32003
_diffrn_reflns_theta_full 25.242
_diffrn_reflns_theta_max 27.499
_diffrn_reflns_theta_min 2.854
_diffrn_source 'fine-focus sealed tube'
_exptl_absorpt_coefficient_mu 2.432
_exptl_absorpt_correction_T_max 0.793
_exptl_absorpt_correction_T_min 0.743
_exptl_absorpt_correction_type multi-scan
_exptl_absorpt_process_details
;
(SADABS; Bruker, 2013)
;
_exptl_crystal_colour light-green
_exptl_crystal_density_diffrn 2.410
_exptl_crystal_density_method 'not measured'
_exptl_crystal_description block
_exptl_crystal_F_000 694
_exptl_crystal_size_max 0.130
_exptl_crystal_size_mid 0.120
_exptl_crystal_size_min 0.100
_refine_diff_density_max 0.489
_refine_diff_density_min -0.444
_refine_ls_extinction_method none
_refine_ls_goodness_of_fit_ref 1.028
_refine_ls_hydrogen_treatment mixed
_refine_ls_matrix_type full
_refine_ls_number_parameters 275
_refine_ls_number_reflns 4483
_refine_ls_number_restraints 0
_refine_ls_restrained_S_all 1.028
_refine_ls_R_factor_all 0.0301
_refine_ls_R_factor_gt 0.0213
_refine_ls_shift/su_max 0.001
_refine_ls_shift/su_mean 0.000
_refine_ls_structure_factor_coef Fsqd
_refine_ls_weighting_details 'w=1/[\s^2^(Fo^2^)+(0.0225P)^2^+0.9013P] where P=(Fo^2^+2Fc^2^)/3'
_refine_ls_weighting_scheme calc
_refine_ls_wR_factor_gt 0.0491
_refine_ls_wR_factor_ref 0.0530
_reflns_number_gt 3785
_reflns_number_total 4483
_reflns_threshold_expression 'I > 2\s(I)'
_cod_data_source_file jr3004sup1.cif
_cod_data_source_block compound_II
_cod_database_code 2021272
_shelx_space_group_comment
;
The symmetry employed for this shelxl refinement is uniquely defined
by the following loop, which should always be used as a source of
symmetry information in preference to the above space-group names.
They are only intended as comments.
;
_shelx_estimated_absorpt_t_min 0.743
_shelx_estimated_absorpt_t_max 0.793

loop_
_space_group_symop_operation_xyz
'x, y, z'
'-x, -y, -z'

loop_
_atom_site_type_symbol
_atom_site_label
_atom_site_fract_x
_atom_site_fract_y
_atom_site_fract_z
_atom_site_U_iso_or_equiv
_atom_site_adp_type
_atom_site_calc_flag
_atom_site_occupancy
C C1 0.6192(3) 0.7302(2) 0.4470(2) 0.0253(5) Uani d 1
H H1A 0.6843 0.7626 0.3696 0.030 Uiso calc 1
H H1B 0.5989 0.6432 0.4326 0.030 Uiso calc 1
C C2 0.6067(3) 0.6671(3) 0.6808(3) 0.0339(6) Uani d 1
H H2A 0.5805 0.5826 0.6649 0.041 Uiso calc 1
H H2B 0.6660 0.6545 0.7466 0.041 Uiso calc 1
C C3 0.7598(3) 0.8515(3) 0.5794(3) 0.0272(5) Uani d 1
H H3A 0.8225 0.8358 0.6425 0.033 Uiso calc 1
H H3B 0.8225 0.8818 0.4997 0.033 Uiso calc 1
C C4 0.7029(3) 0.7225(3) 0.5582(3) 0.0294(6) Uani d 1
C C5 0.8445(3) 0.6250(3) 0.5203(3) 0.0412(7) Uani d 1
H H5A 0.8984 0.6135 0.5887 0.062 Uiso calc 1
H H5B 0.9087 0.6580 0.4440 0.062 Uiso calc 1
H H5C 0.8143 0.5430 0.5047 0.062 Uiso calc 1
C C6 0.2786(3) 0.4296(3) -0.0230(3) 0.0387(7) Uani d 1
C C7 0.2950(4) 0.5625(3) -0.0208(3) 0.0411(7) Uani d 1
H H7 0.3737 0.5991 -0.0776 0.049 Uiso calc 1
C C8 0.1959(4) 0.6372(3) 0.0642(3) 0.0455(8) Uani d 1
H H8 0.2079 0.7249 0.0659 0.055 Uiso calc 1
C C9 0.0766(4) 0.5849(3) 0.1491(3) 0.0483(8) Uani d 1
H H9 0.0084 0.6366 0.2071 0.058 Uiso calc 1
C C10 0.0623(4) 0.4584(3) 0.1453(3) 0.0421(7) Uani d 1
H H10 -0.0170 0.4217 0.2013 0.051 Uiso calc 1
Mo Mo1 0.31899(2) 0.84478(2) 0.32832(2) 0.02615(6) Uani d 1
Mo Mo2 0.28845(2) 0.76624(2) 0.63287(2) 0.02672(6) Uani d 1
Mo Mo3 0.47735(2) 0.92445(2) 0.81124(2) 0.02452(6) Uani d 1
N N1 0.1616(3) 0.3827(2) 0.0609(2) 0.0370(6) Uani d 1
H H1 0.1445 0.2976 0.0577 0.044 Uiso d 1
N N2 0.3670(4) 0.3507(3) -0.1036(3) 0.0665(9) Uani d 1
H H2C 0.4677 0.3842 -0.1628 0.080 Uiso d 1
H H2D 0.3728 0.2609 -0.0982 0.080 Uiso d 1
Ni Ni1 0.5000 1.0000 0.5000 0.01728(9) Uani d 1
O O1 0.1818(2) 0.9101(2) 0.2499(2) 0.0423(5) Uani d 1
O O2 0.3483(2) 0.6843(2) 0.2971(2) 0.0403(5) Uani d 1
O O3 0.19537(19) 0.83851(19) 0.50058(19) 0.0309(4) Uani d 1
O O4 0.47803(18) 0.81319(16) 0.47016(16) 0.0213(3) Uani d 1
O O5 0.3224(3) 0.6049(2) 0.6067(2) 0.0450(5) Uani d 1
O O6 0.1416(2) 0.7776(2) 0.7634(2) 0.0434(5) Uani d 1
O O7 0.4679(2) 0.75014(17) 0.72839(17) 0.0272(4) Uani d 1
O O8 0.34096(18) 0.96137(16) 0.66380(16) 0.0223(4) Uani d 1
H H8A 0.2626 1.0182 0.6999 0.033 Uiso d 1
O O9 0.3207(2) 0.9189(2) 0.93029(19) 0.0397(5) Uani d 1
O O10 0.6229(2) 0.8549(2) 0.87772(19) 0.0398(5) Uani d 1
O O11 0.50207(19) 1.10339(17) 0.79288(17) 0.0272(4) Uani d 1
O O12 0.64067(17) 0.95215(16) 0.62198(16) 0.0208(3) Uani d 1
O O13 0.0902(3) 0.1292(2) 0.0396(2) 0.0444(6) Uani d 1
H H13A 0.016(5) 0.133(4) 0.091(4) 0.067 Uiso d 1
H H13B 0.144(5) 0.078(4) 0.060(4) 0.067 Uiso d 1
O O14 0.1057(2) 0.1187(2) 0.7761(2) 0.0460(5) Uani d 1
H H14A 0.0998 0.1131 0.8587 0.069 Uiso d 1
H H14B 0.0228 0.1010 0.7557 0.069 Uiso d 1

loop_
_atom_site_aniso_label
_atom_site_aniso_U_11
_atom_site_aniso_U_22
_atom_site_aniso_U_33
_atom_site_aniso_U_12
_atom_site_aniso_U_13
_atom_site_aniso_U_23
C1 0.0264(13) 0.0200(12) 0.0276(14) 0.0039(9) -0.0027(10) -0.0063(10)
C2 0.0411(16) 0.0248(14) 0.0328(15) 0.0070(11) -0.0072(12) 0.0003(11)
C3 0.0218(12) 0.0297(14) 0.0293(14) 0.0057(10) -0.0061(10) -0.0076(11)
C4 0.0291(13) 0.0269(14) 0.0304(14) 0.0065(10) -0.0059(11) -0.0049(11)
C5 0.0392(16) 0.0356(17) 0.0465(19) 0.0161(13) -0.0112(14) -0.0111(14)
C6 0.0462(17) 0.0382(17) 0.0314(16) 0.0009(13) -0.0109(13) -0.0007(13)
C7 0.0465(18) 0.0369(17) 0.0384(17) -0.0100(13) -0.0059(14) 0.0077(13)
C8 0.065(2) 0.0281(16) 0.0467(19) -0.0087(14) -0.0168(16) -0.0014(14)
C9 0.056(2) 0.044(2) 0.0412(19) 0.0049(15) -0.0061(15) -0.0078(15)
C10 0.0428(18) 0.0449(19) 0.0382(18) -0.0074(14) -0.0086(14) 0.0062(14)
Mo1 0.02597(12) 0.02823(13) 0.02708(12) -0.00498(9) -0.00854(9) -0.00742(9)
Mo2 0.02805(12) 0.02319(12) 0.02790(13) -0.00898(9) -0.00046(9) -0.00115(9)
Mo3 0.02998(12) 0.02503(12) 0.01748(11) -0.00012(9) -0.00397(8) -0.00140(8)
N1 0.0484(15) 0.0260(12) 0.0402(15) -0.0076(10) -0.0172(12) 0.0047(11)
N2 0.081(2) 0.0485(19) 0.058(2) 0.0134(16) 0.0041(17) -0.0139(16)
Ni1 0.0187(2) 0.0156(2) 0.0179(2) -0.00174(15) -0.00454(16) -0.00175(16)
O1 0.0333(11) 0.0565(14) 0.0418(13) -0.0035(9) -0.0172(9) -0.0069(10)
O2 0.0467(12) 0.0337(11) 0.0428(13) -0.0096(9) -0.0079(10) -0.0136(9)
O3 0.0230(9) 0.0365(11) 0.0341(11) -0.0069(8) -0.0049(8) -0.0046(8)
O4 0.0214(8) 0.0180(8) 0.0239(9) -0.0003(6) -0.0030(7) -0.0040(7)
O5 0.0535(13) 0.0260(11) 0.0566(15) -0.0125(9) -0.0091(11) -0.0041(10)
O6 0.0387(11) 0.0480(13) 0.0386(12) -0.0142(10) 0.0069(9) -0.0006(10)
O7 0.0322(10) 0.0216(9) 0.0256(10) -0.0007(7) -0.0029(7) 0.0003(7)
O8 0.0207(8) 0.0222(9) 0.0224(9) -0.0003(6) -0.0011(7) -0.0043(7)
O9 0.0466(12) 0.0406(12) 0.0263(11) -0.0032(9) 0.0039(9) -0.0017(9)
O10 0.0491(12) 0.0412(12) 0.0303(11) 0.0053(9) -0.0170(9) -0.0002(9)
O11 0.0303(9) 0.0276(10) 0.0234(9) -0.0007(7) -0.0041(7) -0.0070(7)
O12 0.0204(8) 0.0200(8) 0.0216(9) 0.0015(6) -0.0047(6) -0.0040(7)
O13 0.0369(13) 0.0421(14) 0.0499(15) 0.0008(10) -0.0014(10) -0.0048(11)
O14 0.0293(11) 0.0574(15) 0.0496(14) 0.0012(9) -0.0042(9) -0.0129(11)

loop_
_atom_type_symbol
_atom_type_description
_atom_type_scat_dispersion_real
_atom_type_scat_dispersion_imag
_atom_type_scat_source
C C 0.0033 0.0016 'International Tables Vol C Tables 4.2.6.8 and 6.1.1.4'
H H 0.0000 0.0000 'International Tables Vol C Tables 4.2.6.8 and 6.1.1.4'
Mo Mo -1.6832 0.6857 'International Tables Vol C Tables 4.2.6.8 and 6.1.1.4'
N N 0.0061 0.0033 'International Tables Vol C Tables 4.2.6.8 and 6.1.1.4'
Ni Ni 0.3393 1.1124 'International Tables Vol C Tables 4.2.6.8 and 6.1.1.4'
O O 0.0106 0.0060 'International Tables Vol C Tables 4.2.6.8 and 6.1.1.4'

loop_
_geom_angle_atom_site_label_1
_geom_angle_atom_site_label_2
_geom_angle_atom_site_label_3
_geom_angle_site_symmetry_1
_geom_angle_site_symmetry_3
_geom_angle
O4 C1 C4 . . 113.4(2)
O4 C1 H1A . . 108.9
C4 C1 H1A . . 108.9
O4 C1 H1B . . 108.9
C4 C1 H1B . . 108.9
H1A C1 H1B . . 107.7
O7 C2 C4 . . 113.4(2)
O7 C2 H2A . . 108.9
C4 C2 H2A . . 108.9
O7 C2 H2B . . 108.9
C4 C2 H2B . . 108.9
H2A C2 H2B . . 107.7
O12 C3 C4 . . 113.8(2)
O12 C3 H3A . . 108.8
C4 C3 H3A . . 108.8
O12 C3 H3B . . 108.8
C4 C3 H3B . . 108.8
H3A C3 H3B . . 107.7
C2 C4 C3 . . 111.7(2)
C2 C4 C1 . . 110.6(2)
C3 C4 C1 . . 114.0(2)
C2 C4 C5 . . 107.4(2)
C3 C4 C5 . . 106.6(2)
C1 C4 C5 . . 106.1(2)
C4 C5 H5A . . 109.5
C4 C5 H5B . . 109.5
H5A C5 H5B . . 109.5
C4 C5 H5C . . 109.5
H5A C5 H5C . . 109.5
H5B C5 H5C . . 109.5
N2 C6 N1 . . 118.7(3)
N2 C6 C7 . . 124.0(3)
N1 C6 C7 . . 117.3(3)
C8 C7 C6 . . 119.8(3)
C8 C7 H7 . . 120.1
C6 C7 H7 . . 120.1
C7 C8 C9 . . 121.1(3)
C7 C8 H8 . . 119.4
C9 C8 H8 . . 119.4
C10 C9 C8 . . 118.3(3)
C10 C9 H9 . . 120.8
C8 C9 H9 . . 120.8
C9 C10 N1 . . 120.9(3)
C9 C10 H10 . . 119.5
N1 C10 H10 . . 119.5
O2 Mo1 O1 . . 105.80(11)
O2 Mo1 O3 . . 101.15(9)
O1 Mo1 O3 . . 97.95(9)
O2 Mo1 O11 . 2_676 96.26(9)
O1 Mo1 O11 . 2_676 100.13(9)
O3 Mo1 O11 . 2_676 150.37(8)
O2 Mo1 O12 . 2_676 161.29(8)
O1 Mo1 O12 . 2_676 91.08(9)
O3 Mo1 O12 . 2_676 84.02(7)
O11 Mo1 O12 2_676 2_676 72.40(7)
O2 Mo1 O4 . . 90.90(9)
O1 Mo1 O4 . . 162.13(9)
O3 Mo1 O4 . . 72.08(7)
O11 Mo1 O4 2_676 . 83.95(7)
O12 Mo1 O4 2_676 . 73.45(6)
O5 Mo2 O6 . . 104.86(11)
O5 Mo2 O3 . . 104.77(10)
O6 Mo2 O3 . . 101.84(10)
O5 Mo2 O7 . . 89.61(9)
O6 Mo2 O7 . . 98.72(9)
O3 Mo2 O7 . . 150.77(7)
O5 Mo2 O8 . . 157.19(9)
O6 Mo2 O8 . . 89.66(9)
O3 Mo2 O8 . . 88.92(7)
O7 Mo2 O8 . . 70.57(6)
O5 Mo2 O4 . . 91.76(9)
O6 Mo2 O4 . . 163.31(9)
O3 Mo2 O4 . . 74.76(7)
O7 Mo2 O4 . . 79.58(7)
O8 Mo2 O4 . . 74.06(6)
O9 Mo3 O10 . . 105.33(10)
O9 Mo3 O11 . . 102.27(9)
O10 Mo3 O11 . . 104.90(9)
O9 Mo3 O7 . . 98.52(9)
O10 Mo3 O7 . . 90.48(9)
O11 Mo3 O7 . . 149.63(7)
O9 Mo3 O8 . . 91.85(9)
O10 Mo3 O8 . . 156.30(8)
O11 Mo3 O8 . . 86.76(7)
O7 Mo3 O8 . . 70.58(7)
O9 Mo3 O12 . . 164.91(8)
O10 Mo3 O12 . . 89.70(8)
O11 Mo3 O12 . . 74.50(7)
O7 Mo3 O12 . . 79.66(7)
O8 Mo3 O12 . . 73.35(6)
C6 N1 C10 . . 122.6(3)
C6 N1 H1 . . 119.0
C10 N1 H1 . . 118.3
C6 N2 H2C . . 119.0
C6 N2 H2D . . 126.5
H2C N2 H2D . . 111.1
O12 Ni1 O12 . 2_676 180.0
O12 Ni1 O4 . 2_676 85.63(7)
O12 Ni1 O4 2_676 2_676 94.38(7)
O12 Ni1 O4 . . 94.37(7)
O12 Ni1 O4 2_676 . 85.62(7)
O4 Ni1 O4 2_676 . 180.00(9)
O12 Ni1 O8 . . 81.40(7)
O12 Ni1 O8 2_676 . 98.60(7)
O4 Ni1 O8 2_676 . 98.43(7)
O4 Ni1 O8 . . 81.57(7)
O12 Ni1 O8 . 2_676 98.60(7)
O12 Ni1 O8 2_676 2_676 81.40(7)
O4 Ni1 O8 2_676 2_676 81.57(7)
O4 Ni1 O8 . 2_676 98.43(7)
O8 Ni1 O8 . 2_676 180.0
Mo2 O3 Mo1 . . 117.44(9)
C1 O4 Ni1 . . 114.16(14)
C1 O4 Mo2 . . 120.84(14)
Ni1 O4 Mo2 . . 101.79(7)
C1 O4 Mo1 . . 123.43(14)
Ni1 O4 Mo1 . . 100.35(7)
Mo2 O4 Mo1 . . 91.78(6)
C2 O7 Mo3 . . 120.19(16)
C2 O7 Mo2 . . 120.36(16)
Mo3 O7 Mo2 . . 110.68(8)
Ni1 O8 Mo2 . . 102.02(7)
Ni1 O8 Mo3 . . 102.74(7)
Mo2 O8 Mo3 . . 103.13(7)
Ni1 O8 H8A . . 125.4
Mo2 O8 H8A . . 117.1
Mo3 O8 H8A . . 103.6
Mo3 O11 Mo1 . 2_676 116.75(9)
C3 O12 Ni1 . . 114.28(14)
C3 O12 Mo3 . . 119.92(15)
Ni1 O12 Mo3 . . 102.12(7)
C3 O12 Mo1 . 2_676 123.94(14)
Ni1 O12 Mo1 . 2_676 100.58(7)
Mo3 O12 Mo1 . 2_676 91.58(6)
H13A O13 H13B . . 109(4)
H14A O14 H14B . . 112.4

loop_
_geom_bond_atom_site_label_1
_geom_bond_atom_site_label_2
_geom_bond_site_symmetry_2
_geom_bond_distance
C1 O4 . 1.448(3)
C1 C4 . 1.541(4)
C1 H1A . 0.9700
C1 H1B . 0.9700
C2 O7 . 1.463(3)
C2 C4 . 1.523(4)
C2 H2A . 0.9700
C2 H2B . 0.9700
C3 O12 . 1.440(3)
C3 C4 . 1.536(4)
C3 H3A . 0.9700
C3 H3B . 0.9700
C4 C5 . 1.545(3)
C5 H5A . 0.9600
C5 H5B . 0.9600
C5 H5C . 0.9600
C6 N2 . 1.310(4)
C6 N1 . 1.346(4)
C6 C7 . 1.405(4)
C7 C8 . 1.353(5)
C7 H7 . 0.9300
C8 C9 . 1.390(5)
C8 H8 . 0.9300
C9 C10 . 1.337(5)
C9 H9 . 0.9300
C10 N1 . 1.356(4)
C10 H10 . 0.9300
Mo1 O2 . 1.701(2)
Mo1 O1 . 1.704(2)
Mo1 O3 . 1.9405(19)
Mo1 O11 2_676 1.9505(18)
Mo1 O12 2_676 2.2974(17)
Mo1 O4 . 2.3001(17)
Mo2 O5 . 1.699(2)
Mo2 O6 . 1.712(2)
Mo2 O3 . 1.8719(19)
Mo2 O7 . 2.0953(18)
Mo2 O8 . 2.1954(17)
Mo2 O4 . 2.2378(17)
Mo3 O9 . 1.697(2)
Mo3 O10 . 1.7037(19)
Mo3 O11 . 1.8839(18)
Mo3 O7 . 2.0901(18)
Mo3 O8 . 2.1996(17)
Mo3 O12 . 2.2575(17)
N1 H1 . 0.9178
N2 H2C . 1.0728
N2 H2D . 0.9237
Ni1 O12 . 2.0203(16)
Ni1 O12 2_676 2.0203(16)
Ni1 O4 2_676 2.0248(17)
Ni1 O4 . 2.0249(17)
Ni1 O8 . 2.0624(16)
Ni1 O8 2_676 2.0624(17)
O8 H8A . 0.9078
O11 Mo1 2_676 1.9505(18)
O12 Mo1 2_676 2.2975(17)
O13 H13A . 0.77(4)
O13 H13B . 0.74(4)
O14 H14A . 0.8719
O14 H14B . 0.8727

loop_
_geom_hbond_atom_site_label_D
_geom_hbond_atom_site_label_H
_geom_hbond_atom_site_label_A
_geom_hbond_site_symmetry_A
_geom_hbond_distance_DH
_geom_hbond_distance_HA
_geom_hbond_distance_DA
_geom_hbond_angle_DHA
N2 H2C O2 2_665 1.07 2.05 2.951(4) 139.4
N2 H2D O11 1_544 0.92 2.16 2.902(3) 136.8
N1 H1 O13 . 0.92 1.90 2.815(4) 172.9
O13 H13A O6 2_566 0.77(4) 2.08(4) 2.783(3) 153(4)
O13 H13B O9 1_544 0.74(4) 2.45(4) 2.967(3) 129(4)
O13 H13B O10 2_666 0.74(4) 2.54(4) 2.964(3) 118(4)
O14 H14A O13 1_556 0.87 1.94 2.803(4) 171.2
O14 H14B O1 2_566 0.87 1.90 2.747(3) 164.4
O8 H8A O14 1_565 0.91 1.75 2.660(3) 176.0

loop_
_geom_torsion_atom_site_label_1
_geom_torsion_atom_site_label_2
_geom_torsion_atom_site_label_3
_geom_torsion_atom_site_label_4
_geom_torsion_site_symmetry_4
_geom_torsion
O7 C2 C4 C3 . 63.4(3)
O7 C2 C4 C1 . -64.8(3)
O7 C2 C4 C5 . 179.9(2)
O12 C3 C4 C2 . -60.1(3)
O12 C3 C4 C1 . 66.2(3)
O12 C3 C4 C5 . -177.0(2)
O4 C1 C4 C2 . 60.8(3)
O4 C1 C4 C3 . -66.1(3)
O4 C1 C4 C5 . 176.9(2)
N2 C6 C7 C8 . 178.5(3)
N1 C6 C7 C8 . 0.6(5)
C6 C7 C8 C9 . -0.7(5)
C7 C8 C9 C10 . 0.3(5)
C8 C9 C10 N1 . 0.1(5)
N2 C6 N1 C10 . -178.2(3)
C7 C6 N1 C10 . -0.1(4)
C9 C10 N1 C6 . -0.2(5)
O5 Mo2 O3 Mo1 . -69.95(13)
O6 Mo2 O3 Mo1 . -179.00(11)
O7 Mo2 O3 Mo1 . 47.2(2)
O8 Mo2 O3 Mo1 . 91.58(10)
O4 Mo2 O3 Mo1 . 17.82(9)
C4 C1 O4 Ni1 . 59.4(2)
C4 C1 O4 Mo2 . -62.6(2)
C4 C1 O4 Mo1 . -178.49(15)
C4 C2 O7 Mo3 . -72.1(3)
C4 C2 O7 Mo2 . 72.4(3)
O9 Mo3 O11 Mo1 2_676 175.78(10)
O10 Mo3 O11 Mo1 2_676 66.03(12)
O7 Mo3 O11 Mo1 2_676 -52.08(19)
O8 Mo3 O11 Mo1 2_676 -93.03(10)
O12 Mo3 O11 Mo1 2_676 -19.41(8)
C4 C3 O12 Ni1 . -59.5(2)
C4 C3 O12 Mo3 . 62.2(2)
C4 C3 O12 Mo1 2_676 177.39(15)

_cod_database_fobs_code 2021272
